data_4075598
loop_
_publ_author_name
'Braddock-Wilking, Janet'
'Corey, Joyce Y.'
'French, Lisa M.'
'Choi, Eunwoo'
'Speedie, Victoria J.'
'Rutherford, Michael F.'
'Yao, Shu'
'Xu, Huan'
'Rath, Nigam P.'

_publ_section_title
;
 Si&#x2212;H Bond Activation by (Ph3P)2Pt(\h2-C2H4) in Dihydrosilicon
 Tricycles that Also Contain O and N Heteroatoms
;
_journal_issue 16
_journal_name_full Organometallics
_journal_page_first 3974
_journal_paper_doi 10.1021/om060391b
_journal_volume 25
_journal_year 2006
_chemical_formula_sum 'C69 H62 N2 P2 Pt2 Si2'
_chemical_formula_weight 1427.51
_chemical_name_systematic
; 
 ? 
;
_space_group_IT_number 2
_symmetry_cell_setting triclinic
_symmetry_space_group_name_Hall '-P 1'
_symmetry_space_group_name_H-M 'P -1'
_atom_sites_solution_hydrogens geom
_atom_sites_solution_primary direct
_atom_sites_solution_secondary difmap
_audit_creation_method SHELXL-97
_cell_angle_alpha 68.3300(10)
_cell_angle_beta 71.9970(10)
_cell_angle_gamma 66.9450(10)
_cell_formula_units_Z 1
_cell_length_a 10.7502(3)
_cell_length_b 12.5014(3)
_cell_length_c 12.6776(3)
_cell_measurement_reflns_used 7544
_cell_measurement_temperature 160(2)
_cell_measurement_theta_max 26.96
_cell_measurement_theta_min 2.28
_cell_volume 1429.70(6)
_computing_cell_refinement 'Bruker SMART'
_computing_data_collection 'Bruker SMART'
_computing_data_reduction 'Bruker SAINT'
_computing_molecular_graphics 'Bruker SHELXTL (Sheldrick, 2003)'
_computing_publication_material 'Bruker SHELXTL (Sheldrick, 2003)'
_computing_structure_refinement 'Bruker SHELXTL (Sheldrick, 2003)'
_computing_structure_solution 'Bruker SHELXTL (Sheldrick, 2003)'
_diffrn_ambient_temperature 160(2)
_diffrn_measured_fraction_theta_full 0.989
_diffrn_measured_fraction_theta_max 0.989
_diffrn_measurement_device_type 'CCD area detector'
_diffrn_measurement_method 'phi and omega scans'
_diffrn_radiation_monochromator graphite
_diffrn_radiation_source 'normal-focus sealed tube'
_diffrn_radiation_type MoK\a
_diffrn_radiation_wavelength 0.71073
_diffrn_reflns_av_R_equivalents 0.0526
_diffrn_reflns_av_sigmaI/netI 0.0903
_diffrn_reflns_limit_h_max 13
_diffrn_reflns_limit_h_min -12
_diffrn_reflns_limit_k_max 15
_diffrn_reflns_limit_k_min -15
_diffrn_reflns_limit_l_max 15
_diffrn_reflns_limit_l_min -13
_diffrn_reflns_number 12971
_diffrn_reflns_theta_full 26.00
_diffrn_reflns_theta_max 26.00
_diffrn_reflns_theta_min 1.76
_exptl_absorpt_coefficient_mu 5.030
_exptl_absorpt_correction_T_max 0.6891
_exptl_absorpt_correction_T_min 0.4818
_exptl_absorpt_correction_type multi-scan
_exptl_crystal_colour yellow
_exptl_crystal_density_diffrn 1.658
_exptl_crystal_density_meas ?
_exptl_crystal_density_method 'not measured'
_exptl_crystal_description irregular
_exptl_crystal_F_000 704
_exptl_crystal_size_max 0.17
_exptl_crystal_size_mid 0.10
_exptl_crystal_size_min 0.08
_refine_diff_density_max 3.548
_refine_diff_density_min -2.003
_refine_diff_density_rms 0.184
_refine_ls_extinction_method none
_refine_ls_goodness_of_fit_ref 1.054
_refine_ls_hydrogen_treatment noref
_refine_ls_matrix_type full
_refine_ls_number_parameters 338
_refine_ls_number_reflns 5561
_refine_ls_number_restraints 8
_refine_ls_restrained_S_all 1.054
_refine_ls_R_factor_all 0.0871
_refine_ls_R_factor_gt 0.0533
_refine_ls_shift/su_max 0.000
_refine_ls_shift/su_mean 0.000
_refine_ls_structure_factor_coef Fsqd
_refine_ls_weighting_details 'calc w=1/[\s^2^(Fo^2^)+(0.0604P)^2^+0.7648P] where P=(Fo^2^+2Fc^2^)/3'
_refine_ls_weighting_scheme calc
_refine_ls_wR_factor_gt 0.1068
_refine_ls_wR_factor_ref 0.1201
_reflns_number_gt 4170
_reflns_number_total 5561
_reflns_threshold_expression >2sigma(I)
_cod_data_source_file om060391bsi20060508_030756.cif
_cod_data_source_block w10004
_cod_depositor_comments
;
The following automatic conversions were performed:

'_symmetry_cell_setting' value 'Triclinic' changed to 'triclinic'
according to /home/saulius/struct/CIF-dictionaries/cif_core.dic
dictionary named 'cif_core.dic' version 2.4.1 from 2010-06-29.

Automatic conversion script
Id: cif_fix_values 1715 2011-07-08 13:25:40Z adriana 

The following automatic conversions were performed:

'_exptl_crystal_density_meas' value 'no' was changed to '?' - the
value is perceived as not measured.

Automatic conversion script
Id: cif_fix_values 3008 2015-01-20 13:52:24Z robertas 
;
_cod_original_sg_symbol_H-M P-1
_cod_database_code 4075598

loop_
_symmetry_equiv_pos_as_xyz
'x, y, z'
'-x, -y, -z'

loop_
_atom_site_label
_atom_site_type_symbol
_atom_site_fract_x
_atom_site_fract_y
_atom_site_fract_z
_atom_site_U_iso_or_equiv
_atom_site_adp_type
_atom_site_occupancy
_atom_site_symmetry_multiplicity
_atom_site_calc_flag
_atom_site_refinement_flags
Pt1 Pt 0.46523(4) 0.42041(3) 0.60115(3) 0.03042(13) Uani 1 1 d .
P1 P 0.4803(2) 0.26137(19) 0.76160(17) 0.0249(5) Uani 1 1 d .
Si1 Si 0.3091(3) 0.5815(2) 0.4824(2) 0.0359(6) Uani 1 1 d .
N1 N 0.0161(8) 0.7373(7) 0.4182(7) 0.0402(19) Uani 1 1 d .
C1 C 0.1767(10) 0.7085(8) 0.5364(8) 0.039(2) Uani 1 1 d .
C2 C 0.2031(12) 0.7445(10) 0.6167(8) 0.054(3) Uani 1 1 d .
H2 H 0.2905 0.7058 0.6388 0.065 Uiso 1 1 calc R
C3 C 0.1078(13) 0.8342(10) 0.6658(9) 0.055(3) Uani 1 1 d .
H3 H 0.1289 0.8572 0.7201 0.067 Uiso 1 1 calc R
C4 C -0.0175(13) 0.8883(10) 0.6334(10) 0.059(3) Uani 1 1 d .
H4 H -0.0849 0.9495 0.6666 0.071 Uiso 1 1 calc R
C5 C -0.0490(11) 0.8564(9) 0.5536(9) 0.051(3) Uani 1 1 d .
H5 H -0.1375 0.8953 0.5335 0.061 Uiso 1 1 calc R
C6 C 0.0497(10) 0.7659(8) 0.5012(8) 0.040(2) Uani 1 1 d .
C7 C 0.0754(9) 0.6235(8) 0.3943(7) 0.035(2) Uani 1 1 d .
C8 C 0.0008(10) 0.5875(9) 0.3472(8) 0.042(2) Uani 1 1 d .
H8 H -0.0886 0.6390 0.3338 0.051 Uiso 1 1 calc R
C9 C 0.0543(10) 0.4799(10) 0.3205(8) 0.046(3) Uani 1 1 d .
H9 H 0.0023 0.4578 0.2883 0.055 Uiso 1 1 calc R
C10 C 0.1833(11) 0.4032(9) 0.3399(9) 0.049(3) Uani 1 1 d .
H10 H 0.2208 0.3293 0.3196 0.059 Uiso 1 1 calc R
C11 C 0.2575(9) 0.4339(9) 0.3888(8) 0.039(2) Uani 1 1 d .
H11 H 0.3449 0.3793 0.4044 0.047 Uiso 1 1 calc R
C12 C 0.2061(9) 0.5458(8) 0.4164(8) 0.037(2) Uani 1 1 d .
C13 C -0.1028(11) 0.8246(9) 0.3658(10) 0.061(3) Uani 1 1 d .
H13A H -0.1879 0.8113 0.4173 0.092 Uiso 1 1 calc R
H13B H -0.0947 0.8132 0.2912 0.092 Uiso 1 1 calc R
H13C H -0.1050 0.9073 0.3539 0.092 Uiso 1 1 calc R
C14 C 0.4766(9) 0.1278(7) 0.7342(7) 0.0291(19) Uani 1 1 d .
C15 C 0.3954(10) 0.0573(8) 0.8089(8) 0.038(2) Uani 1 1 d .
H15 H 0.3381 0.0773 0.8772 0.046 Uiso 1 1 calc R
C16 C 0.3972(11) -0.0423(9) 0.7843(8) 0.045(2) Uani 1 1 d .
H16 H 0.3409 -0.0904 0.8354 0.054 Uiso 1 1 calc R
C17 C 0.4808(12) -0.0716(9) 0.6856(10) 0.057(3) Uani 1 1 d .
H17 H 0.4839 -0.1412 0.6695 0.068 Uiso 1 1 calc R
C18 C 0.5601(11) 0.0000(9) 0.6098(9) 0.049(3) Uani 1 1 d .
H18 H 0.6155 -0.0187 0.5404 0.059 Uiso 1 1 calc R
C19 C 0.5588(9) 0.0978(8) 0.6349(8) 0.037(2) Uani 1 1 d .
H19 H 0.6152 0.1457 0.5834 0.044 Uiso 1 1 calc R
C20 C 0.6331(8) 0.2053(7) 0.8235(6) 0.0246(18) Uani 1 1 d .
C21 C 0.7128(9) 0.0837(8) 0.8513(8) 0.039(2) Uani 1 1 d .
H21 H 0.6865 0.0253 0.8396 0.047 Uiso 1 1 calc R
C22 C 0.8309(10) 0.0471(9) 0.8962(9) 0.050(3) Uani 1 1 d .
H22 H 0.8849 -0.0360 0.9136 0.060 Uiso 1 1 calc R
C23 C 0.8702(9) 0.1284(9) 0.9155(8) 0.042(2) Uani 1 1 d .
H23 H 0.9510 0.1026 0.9459 0.051 Uiso 1 1 calc R
C24 C 0.7903(10) 0.2494(9) 0.8900(7) 0.040(2) Uani 1 1 d .
H24 H 0.8158 0.3068 0.9042 0.048 Uiso 1 1 calc R
C25 C 0.6738(9) 0.2873(8) 0.8442(7) 0.034(2) Uani 1 1 d .
H25 H 0.6208 0.3706 0.8267 0.041 Uiso 1 1 calc R
C26 C 0.3422(8) 0.2769(7) 0.8883(6) 0.0250(18) Uani 1 1 d .
C27 C 0.3634(10) 0.2196(8) 1.0001(7) 0.036(2) Uani 1 1 d .
H27 H 0.4539 0.1728 1.0138 0.044 Uiso 1 1 calc R
C28 C 0.2543(11) 0.2299(8) 1.0924(8) 0.045(3) Uani 1 1 d .
H28 H 0.2710 0.1894 1.1689 0.054 Uiso 1 1 calc R
C29 C 0.1238(12) 0.2964(10) 1.0762(9) 0.054(3) Uani 1 1 d .
H29 H 0.0504 0.3019 1.1411 0.064 Uiso 1 1 calc R
C30 C 0.0971(11) 0.3567(10) 0.9643(9) 0.056(3) Uani 1 1 d .
H30 H 0.0058 0.4029 0.9526 0.067 Uiso 1 1 calc R
C31 C 0.2073(9) 0.3482(8) 0.8694(8) 0.042(2) Uani 1 1 d .
H31 H 0.1912 0.3902 0.7929 0.050 Uiso 1 1 calc R
C1S C 0.555(2) 0.469(2) 0.042(2) 0.081(3) Uani 0.50 1 d PD
C2S C 0.4313(14) 0.4389(11) 0.0715(12) 0.081(3) Uani 1 1 d D
C3S C 0.333(3) 0.4928(16) 0.0003(15) 0.081(3) Uani 0.50 1 d PD
C4S C 0.3503(15) 0.5824(12) -0.1085(12) 0.081(3) Uani 1 1 d D
C5S C 0.476(2) 0.608(2) -0.133(2) 0.081(3) Uani 0.50 1 d PD
H11A H 0.4217 0.5600 0.5570 0.050 Uiso 1 1 d .

loop_
_atom_site_aniso_label
_atom_site_aniso_U_11
_atom_site_aniso_U_22
_atom_site_aniso_U_33
_atom_site_aniso_U_23
_atom_site_aniso_U_13
_atom_site_aniso_U_12
Pt1 0.0352(2) 0.0336(2) 0.02012(17) 0.00668(13) -0.01330(14) -0.01565(15)
P1 0.0228(12) 0.0260(11) 0.0200(10) -0.0017(9) -0.0065(9) -0.0044(9)
Si1 0.0337(15) 0.0377(14) 0.0357(14) -0.0025(11) -0.0166(12) -0.0105(12)
N1 0.033(5) 0.039(5) 0.044(5) -0.003(4) -0.015(4) -0.009(4)
C1 0.040(6) 0.041(5) 0.034(5) -0.002(4) -0.011(4) -0.017(5)
C2 0.069(8) 0.057(7) 0.039(6) -0.007(5) -0.014(6) -0.025(6)
C3 0.071(8) 0.054(7) 0.043(6) -0.015(5) -0.004(6) -0.026(6)
C4 0.075(9) 0.045(6) 0.048(7) -0.014(5) 0.016(6) -0.029(6)
C5 0.042(6) 0.037(6) 0.053(7) -0.001(5) -0.002(5) -0.008(5)
C6 0.042(6) 0.034(5) 0.040(5) -0.004(4) -0.004(5) -0.016(5)
C7 0.037(5) 0.040(5) 0.023(4) -0.005(4) -0.008(4) -0.009(4)
C8 0.027(5) 0.060(7) 0.033(5) -0.008(5) -0.008(4) -0.011(5)
C9 0.043(6) 0.070(7) 0.034(5) -0.010(5) -0.009(5) -0.032(6)
C10 0.048(7) 0.054(6) 0.051(6) -0.022(5) 0.000(5) -0.023(5)
C11 0.023(5) 0.051(6) 0.039(5) -0.011(5) -0.006(4) -0.007(4)
C12 0.026(5) 0.040(5) 0.039(5) -0.005(4) -0.012(4) -0.005(4)
C13 0.045(7) 0.048(7) 0.071(8) 0.002(6) -0.023(6) -0.003(5)
C14 0.030(5) 0.028(5) 0.028(4) -0.007(4) -0.017(4) 0.001(4)
C15 0.047(6) 0.032(5) 0.033(5) -0.003(4) -0.017(5) -0.008(4)
C16 0.056(7) 0.042(6) 0.041(6) -0.006(5) -0.017(5) -0.018(5)
C17 0.074(8) 0.036(6) 0.075(8) -0.019(6) -0.042(7) -0.010(6)
C18 0.048(6) 0.053(7) 0.053(6) -0.026(5) -0.018(5) -0.006(5)
C19 0.034(5) 0.040(5) 0.038(5) -0.012(4) -0.018(4) -0.004(4)
C20 0.030(5) 0.022(4) 0.020(4) 0.000(3) -0.011(4) -0.008(4)
C21 0.044(6) 0.034(5) 0.042(5) -0.009(4) -0.024(5) -0.005(4)
C22 0.043(6) 0.039(6) 0.058(7) 0.002(5) -0.036(5) 0.003(5)
C23 0.030(5) 0.053(6) 0.041(6) -0.007(5) -0.023(5) -0.005(5)
C24 0.045(6) 0.046(6) 0.035(5) -0.005(4) -0.017(5) -0.019(5)
C25 0.040(6) 0.029(5) 0.033(5) -0.004(4) -0.015(4) -0.009(4)
C26 0.033(5) 0.025(4) 0.016(4) 0.003(3) -0.005(4) -0.015(4)
C27 0.047(6) 0.034(5) 0.023(4) 0.000(4) -0.006(4) -0.016(4)
C28 0.071(8) 0.037(5) 0.021(5) 0.000(4) -0.004(5) -0.021(5)
C29 0.063(8) 0.054(7) 0.036(6) -0.014(5) 0.019(6) -0.031(6)
C30 0.032(6) 0.075(8) 0.052(7) -0.020(6) 0.002(5) -0.013(6)
C31 0.033(6) 0.048(6) 0.034(5) -0.010(5) -0.001(4) -0.008(5)
C1S 0.090(7) 0.071(6) 0.087(7) -0.049(5) 0.003(5) -0.022(5)
C2S 0.090(7) 0.071(6) 0.087(7) -0.049(5) 0.003(5) -0.022(5)
C3S 0.090(7) 0.071(6) 0.087(7) -0.049(5) 0.003(5) -0.022(5)
C4S 0.090(7) 0.071(6) 0.087(7) -0.049(5) 0.003(5) -0.022(5)
C5S 0.090(7) 0.071(6) 0.087(7) -0.049(5) 0.003(5) -0.022(5)

loop_
_atom_type_symbol
_atom_type_description
_atom_type_scat_dispersion_real
_atom_type_scat_dispersion_imag
_atom_type_scat_source
C C 0.0033 0.0016 'International Tables Vol C Tables 4.2.6.8 and 6.1.1.4'
H H 0.0000 0.0000 'International Tables Vol C Tables 4.2.6.8 and 6.1.1.4'
N N 0.0061 0.0033 'International Tables Vol C Tables 4.2.6.8 and 6.1.1.4'
Si Si 0.0817 0.0704 'International Tables Vol C Tables 4.2.6.8 and 6.1.1.4'
P P 0.1023 0.0942 'International Tables Vol C Tables 4.2.6.8 and 6.1.1.4'
Pt Pt -1.7033 8.3905 'International Tables Vol C Tables 4.2.6.8 and 6.1.1.4'

loop_
_geom_angle_atom_site_label_1
_geom_angle_atom_site_label_2
_geom_angle_atom_site_label_3
_geom_angle
_geom_angle_site_symmetry_1
_geom_angle_site_symmetry_3
P1 Pt1 Si1 105.21(8) . 2_666
P1 Pt1 Si1 144.34(9) . .
Si1 Pt1 Si1 110.37(7) 2_666 .
P1 Pt1 Pt1 161.81(6) . 2_666
Si1 Pt1 Pt1 56.74(6) 2_666 2_666
Si1 Pt1 Pt1 53.63(6) . 2_666
P1 Pt1 H11A 143.9 . .
Si1 Pt1 H11A 87.8 2_666 .
Si1 Pt1 H11A 42.4 . .
Pt1 Pt1 H11A 46.3 2_666 .
C20 P1 C26 101.9(4) . .
C20 P1 C14 104.0(4) . .
C26 P1 C14 102.5(4) . .
C20 P1 Pt1 117.7(3) . .
C26 P1 Pt1 117.8(3) . .
C14 P1 Pt1 111.0(3) . .
C12 Si1 C1 100.4(4) . .
C12 Si1 Pt1 122.5(3) . 2_666
C1 Si1 Pt1 122.9(3) . 2_666
C12 Si1 Pt1 120.1(3) . .
C1 Si1 Pt1 121.2(3) . .
Pt1 Si1 Pt1 69.63(7) 2_666 .
C12 Si1 H11A 159.3 . .
C1 Si1 H11A 95.1 . .
Pt1 Si1 H11A 56.9 2_666 .
Pt1 Si1 H11A 39.3 . .
C6 N1 C7 124.5(7) . .
C6 N1 C13 117.3(8) . .
C7 N1 C13 117.6(8) . .
C2 C1 C6 119.4(9) . .
C2 C1 Si1 119.1(8) . .
C6 C1 Si1 121.5(7) . .
C3 C2 C1 123.0(11) . .
C3 C2 H2 118.5 . .
C1 C2 H2 118.5 . .
C4 C3 C2 117.7(10) . .
C4 C3 H3 121.2 . .
C2 C3 H3 121.2 . .
C3 C4 C5 121.7(10) . .
C3 C4 H4 119.1 . .
C5 C4 H4 119.1 . .
C4 C5 C6 120.8(10) . .
C4 C5 H5 119.6 . .
C6 C5 H5 119.6 . .
C1 C6 N1 123.0(8) . .
C1 C6 C5 117.4(9) . .
N1 C6 C5 119.6(9) . .
C12 C7 C8 119.1(9) . .
C12 C7 N1 121.9(8) . .
C8 C7 N1 119.0(8) . .
C9 C8 C7 121.3(9) . .
C9 C8 H8 119.4 . .
C7 C8 H8 119.4 . .
C8 C9 C10 120.5(9) . .
C8 C9 H9 119.7 . .
C10 C9 H9 119.7 . .
C11 C10 C9 119.8(9) . .
C11 C10 H10 120.1 . .
C9 C10 H10 120.1 . .
C10 C11 C12 121.4(9) . .
C10 C11 H11 119.3 . .
C12 C11 H11 119.3 . .
C7 C12 C11 117.9(8) . .
C7 C12 Si1 122.7(7) . .
C11 C12 Si1 119.4(6) . .
N1 C13 H13A 109.5 . .
N1 C13 H13B 109.5 . .
H13A C13 H13B 109.5 . .
N1 C13 H13C 109.5 . .
H13A C13 H13C 109.5 . .
H13B C13 H13C 109.5 . .
C19 C14 C15 119.2(8) . .
C19 C14 P1 118.2(7) . .
C15 C14 P1 122.6(7) . .
C16 C15 C14 120.2(9) . .
C16 C15 H15 119.9 . .
C14 C15 H15 119.9 . .
C17 C16 C15 119.8(10) . .
C17 C16 H16 120.1 . .
C15 C16 H16 120.1 . .
C16 C17 C18 120.1(9) . .
C16 C17 H17 120.0 . .
C18 C17 H17 120.0 . .
C19 C18 C17 119.9(10) . .
C19 C18 H18 120.0 . .
C17 C18 H18 120.0 . .
C18 C19 C14 120.8(9) . .
C18 C19 H19 119.6 . .
C14 C19 H19 119.6 . .
C25 C20 C21 117.8(7) . .
C25 C20 P1 118.8(6) . .
C21 C20 P1 123.4(6) . .
C20 C21 C22 120.5(9) . .
C20 C21 H21 119.8 . .
C22 C21 H21 119.8 . .
C23 C22 C21 121.1(9) . .
C23 C22 H22 119.4 . .
C21 C22 H22 119.4 . .
C22 C23 C24 118.9(8) . .
C22 C23 H23 120.6 . .
C24 C23 H23 120.6 . .
C25 C24 C23 120.6(9) . .
C25 C24 H24 119.7 . .
C23 C24 H24 119.7 . .
C24 C25 C20 121.0(8) . .
C24 C25 H25 119.5 . .
C20 C25 H25 119.5 . .
C27 C26 C31 119.1(8) . .
C27 C26 P1 123.0(7) . .
C31 C26 P1 118.0(6) . .
C26 C27 C28 120.5(9) . .
C26 C27 H27 119.8 . .
C28 C27 H27 119.8 . .
C29 C28 C27 121.5(9) . .
C29 C28 H28 119.3 . .
C27 C28 H28 119.3 . .
C28 C29 C30 120.2(9) . .
C28 C29 H29 119.9 . .
C30 C29 H29 119.9 . .
C29 C30 C31 119.1(10) . .
C29 C30 H30 120.4 . .
C31 C30 H30 120.4 . .
C30 C31 C26 119.7(9) . .
C30 C31 H31 120.2 . .
C26 C31 H31 120.2 . .
C5S C1S C4S 67.0(18) 2_665 2_665
C5S C1S C3S 132(3) 2_665 2_665
C4S C1S C3S 64.7(13) 2_665 2_665
C5S C1S C2S 56.6(18) 2_665 .
C4S C1S C2S 124(2) 2_665 .
C3S C1S C2S 172(3) 2_665 .
C5S C1S C2S 169(3) 2_665 2_665
C4S C1S C2S 124(2) 2_665 2_665
C3S C1S C2S 58.9(13) 2_665 2_665
C2S C1S C2S 113(2) . 2_665
C5S C1S C1S 115(3) 2_665 2_665
C4S C1S C1S 178(3) 2_665 2_665
C3S C1S C1S 114(3) 2_665 2_665
C2S C1S C1S 58.1(15) . 2_665
C2S C1S C1S 54.6(16) 2_665 2_665
C5S C2S C3S 177(2) 2_665 .
C5S C2S C1S 54.4(17) 2_665 .
C3S C2S C1S 123(2) . .
C5S C2S C1S 122(2) 2_665 2_665
C3S C2S C1S 55.6(13) . 2_665
C1S C2S C1S 67(2) . 2_665
C1S C3S C2S 65.4(17) 2_665 .
C1S C3S C4S 57.1(16) 2_665 .
C2S C3S C4S 123(2) . .
C1S C4S C5S 53.5(17) 2_665 .
C1S C4S C3S 58.2(15) 2_665 .
C5S C4S C3S 111.7(18) . .
C1S C5S C2S 69(2) 2_665 2_665
C1S C5S C4S 59.5(16) 2_665 .
C2S C5S C4S 128(2) 2_665 .

loop_
_geom_bond_atom_site_label_1
_geom_bond_atom_site_label_2
_geom_bond_distance
_geom_bond_site_symmetry_2
Pt1 P1 2.254(2) .
Pt1 Si1 2.322(3) 2_666
Pt1 Si1 2.411(2) .
Pt1 Pt1 2.7032(6) 2_666
Pt1 H11A 1.5423 .
P1 C20 1.815(8) .
P1 C26 1.831(8) .
P1 C14 1.843(8) .
Si1 C12 1.833(9) .
Si1 C1 1.857(10) .
Si1 Pt1 2.322(3) 2_666
Si1 H11A 1.6423 .
N1 C6 1.407(12) .
N1 C7 1.418(11) .
N1 C13 1.471(12) .
C1 C2 1.391(13) .
C1 C6 1.397(13) .
C2 C3 1.383(15) .
C2 H2 0.9500 .
C3 C4 1.366(15) .
C3 H3 0.9500 .
C4 C5 1.383(15) .
C4 H4 0.9500 .
C5 C6 1.424(13) .
C5 H5 0.9500 .
C7 C12 1.403(12) .
C7 C8 1.407(13) .
C8 C9 1.366(13) .
C8 H8 0.9500 .
C9 C10 1.377(14) .
C9 H9 0.9500 .
C10 C11 1.375(13) .
C10 H10 0.9500 .
C11 C12 1.422(13) .
C11 H11 0.9500 .
C13 H13A 0.9800 .
C13 H13B 0.9800 .
C13 H13C 0.9800 .
C14 C19 1.382(12) .
C14 C15 1.383(12) .
C15 C16 1.383(12) .
C15 H15 0.9500 .
C16 C17 1.376(14) .
C16 H16 0.9500 .
C17 C18 1.382(14) .
C17 H17 0.9500 .
C18 C19 1.365(12) .
C18 H18 0.9500 .
C19 H19 0.9500 .
C20 C25 1.391(11) .
C20 C21 1.393(11) .
C21 C22 1.394(12) .
C21 H21 0.9500 .
C22 C23 1.362(13) .
C22 H22 0.9500 .
C23 C24 1.387(13) .
C23 H23 0.9500 .
C24 C25 1.382(12) .
C24 H24 0.9500 .
C25 H25 0.9500 .
C26 C27 1.377(11) .
C26 C31 1.414(12) .
C27 C28 1.380(13) .
C27 H27 0.9500 .
C28 C29 1.356(14) .
C28 H28 0.9500 .
C29 C30 1.398(14) .
C29 H29 0.9500 .
C30 C31 1.406(13) .
C30 H30 0.9500 .
C31 H31 0.9500 .
C1S C5S 1.24(4) 2_665
C1S C4S 1.33(3) 2_665
C1S C3S 1.35(3) 2_665
C1S C2S 1.426(18) .
C1S C2S 1.48(3) 2_665
C1S C1S 1.61(6) 2_665
C2S C5S 1.28(3) 2_665
C2S C3S 1.398(17) .
C2S C1S 1.48(3) 2_665
C3S C1S 1.35(3) 2_665
C3S C4S 1.433(17) .
C4S C1S 1.33(3) 2_665
C4S C5S 1.423(18) .
C5S C1S 1.24(4) 2_665
C5S C2S 1.28(3) 2_665

loop_
_geom_torsion_atom_site_label_1
_geom_torsion_atom_site_label_2
_geom_torsion_atom_site_label_3
_geom_torsion_atom_site_label_4
_geom_torsion
_geom_torsion_site_symmetry_1
_geom_torsion_site_symmetry_4
Si1 Pt1 P1 C20 22.7(3) 2_666 .
Si1 Pt1 P1 C20 -161.3(3) . .
Pt1 Pt1 P1 C20 29.4(4) 2_666 .
Si1 Pt1 P1 C26 145.4(3) 2_666 .
Si1 Pt1 P1 C26 -38.6(3) . .
Pt1 Pt1 P1 C26 152.1(3) 2_666 .
Si1 Pt1 P1 C14 -96.9(3) 2_666 .
Si1 Pt1 P1 C14 79.1(3) . .
Pt1 Pt1 P1 C14 -90.2(3) 2_666 .
P1 Pt1 Si1 C12 -59.3(4) . .
Si1 Pt1 Si1 C12 116.6(4) 2_666 .
Pt1 Pt1 Si1 C12 116.6(4) 2_666 .
P1 Pt1 Si1 C1 67.2(4) . .
Si1 Pt1 Si1 C1 -116.9(4) 2_666 .
Pt1 Pt1 Si1 C1 -116.9(4) 2_666 .
P1 Pt1 Si1 Pt1 -175.89(11) . 2_666
Si1 Pt1 Si1 Pt1 0.0 2_666 2_666
C12 Si1 C1 C2 164.8(8) . .
Pt1 Si1 C1 C2 -54.9(8) 2_666 .
Pt1 Si1 C1 C2 29.8(9) . .
C12 Si1 C1 C6 -13.1(8) . .
Pt1 Si1 C1 C6 127.2(7) 2_666 .
Pt1 Si1 C1 C6 -148.1(6) . .
C6 C1 C2 C3 1.2(15) . .
Si1 C1 C2 C3 -176.8(8) . .
C1 C2 C3 C4 0.4(16) . .
C2 C3 C4 C5 -0.6(16) . .
C3 C4 C5 C6 -0.6(15) . .
C2 C1 C6 N1 178.3(8) . .
Si1 C1 C6 N1 -3.9(13) . .
C2 C1 C6 C5 -2.4(13) . .
Si1 C1 C6 C5 175.5(7) . .
C7 N1 C6 C1 25.9(13) . .
C13 N1 C6 C1 -163.8(9) . .
C7 N1 C6 C5 -153.5(9) . .
C13 N1 C6 C5 16.9(12) . .
C4 C5 C6 C1 2.1(14) . .
C4 C5 C6 N1 -178.5(8) . .
C6 N1 C7 C12 -24.9(13) . .
C13 N1 C7 C12 164.8(9) . .
C6 N1 C7 C8 154.9(8) . .
C13 N1 C7 C8 -15.4(12) . .
C12 C7 C8 C9 -1.5(14) . .
N1 C7 C8 C9 178.7(8) . .
C7 C8 C9 C10 0.5(14) . .
C8 C9 C10 C11 1.4(15) . .
C9 C10 C11 C12 -2.2(14) . .
C8 C7 C12 C11 0.6(13) . .
N1 C7 C12 C11 -179.5(8) . .
C8 C7 C12 Si1 -177.7(7) . .
N1 C7 C12 Si1 2.1(12) . .
C10 C11 C12 C7 1.2(14) . .
C10 C11 C12 Si1 179.6(7) . .
C1 Si1 C12 C7 13.9(9) . .
Pt1 Si1 C12 C7 -126.6(7) 2_666 .
Pt1 Si1 C12 C7 149.6(6) . .
C1 Si1 C12 C11 -164.5(7) . .
Pt1 Si1 C12 C11 55.0(8) 2_666 .
Pt1 Si1 C12 C11 -28.8(9) . .
C20 P1 C14 C19 -81.4(7) . .
C26 P1 C14 C19 172.8(6) . .
Pt1 P1 C14 C19 46.1(7) . .
C20 P1 C14 C15 98.6(7) . .
C26 P1 C14 C15 -7.3(8) . .
Pt1 P1 C14 C15 -133.9(6) . .
C19 C14 C15 C16 0.3(12) . .
P1 C14 C15 C16 -179.7(7) . .
C14 C15 C16 C17 0.4(14) . .
C15 C16 C17 C18 -1.6(15) . .
C16 C17 C18 C19 2.1(15) . .
C17 C18 C19 C14 -1.4(14) . .
C15 C14 C19 C18 0.2(12) . .
P1 C14 C19 C18 -179.8(7) . .
C26 P1 C20 C25 -79.8(7) . .
C14 P1 C20 C25 173.9(7) . .
Pt1 P1 C20 C25 50.6(7) . .
C26 P1 C20 C21 100.4(8) . .
C14 P1 C20 C21 -6.0(8) . .
Pt1 P1 C20 C21 -129.2(7) . .
C25 C20 C21 C22 -1.3(13) . .
P1 C20 C21 C22 178.5(7) . .
C20 C21 C22 C23 0.9(15) . .
C21 C22 C23 C24 0.2(15) . .
C22 C23 C24 C25 -1.0(14) . .
C23 C24 C25 C20 0.6(14) . .
C21 C20 C25 C24 0.5(13) . .
P1 C20 C25 C24 -179.3(7) . .
C20 P1 C26 C27 -18.3(8) . .
C14 P1 C26 C27 89.2(7) . .
Pt1 P1 C26 C27 -148.7(6) . .
C20 P1 C26 C31 163.6(7) . .
C14 P1 C26 C31 -88.9(7) . .
Pt1 P1 C26 C31 33.2(7) . .
C31 C26 C27 C28 1.2(13) . .
P1 C26 C27 C28 -176.9(7) . .
C26 C27 C28 C29 -0.3(14) . .
C27 C28 C29 C30 -0.1(16) . .
C28 C29 C30 C31 -0.5(16) . .
C29 C30 C31 C26 1.4(15) . .
C27 C26 C31 C30 -1.8(13) . .
P1 C26 C31 C30 176.4(8) . .
C4S C1S C2S C5S 0.4(16) 2_665 2_665
C3S C1S C2S C5S 173(12) 2_665 2_665
C2S C1S C2S C5S 179(3) 2_665 2_665
C1S C1S C2S C5S 179(3) 2_665 2_665
C5S C1S C2S C3S -179.6(17) 2_665 .
C4S C1S C2S C3S -179.2(18) 2_665 .
C3S C1S C2S C3S -7(11) 2_665 .
C2S C1S C2S C3S -1.0(16) 2_665 .
C1S C1S C2S C3S -1.0(16) 2_665 .
C5S C1S C2S C1S -179(3) 2_665 2_665
C4S C1S C2S C1S -178(3) 2_665 2_665
C3S C1S C2S C1S -6(10) 2_665 2_665
C2S C1S C2S C1S -0.001(3) 2_665 2_665
C5S C2S C3S C1S -6(31) 2_665 2_665
C1S C2S C3S C1S 1.1(18) . 2_665
C5S C2S C3S C4S -6(32) 2_665 .
C1S C2S C3S C4S 0.5(17) . .
C1S C2S C3S C4S -0.7(16) 2_665 .
C2S C3S C4S C1S 0.7(18) . 2_665
C1S C3S C4S C5S -0.8(17) 2_665 .
C2S C3S C4S C5S 0(2) . .
C3S C4S C5S C1S 0.9(18) . 2_665
C1S C4S C5S C2S -0.4(18) 2_665 2_665
C3S C4S C5S C2S 0(3) . 2_665
